data_8106127
loop_
_publ_author_name
'Cheng, Xing-An'
'Zhan-Mei, Liu'
'Bo, Wu'
'Su-Qing, Huang'
'Xia-Ling, Xiong'
'Xu-Hong, Jiang'

_publ_section_title
;
 The crystal structure of a matrine derivative: 41
 S,7aS,12S,13aR,13bR)-12-(4-methylpiperazin-1-yl)dodecahydro-1H,5H,10H-dipyrido[2,1-f:3&#x2032;,2&#x2032;,1&#x2032;-ij][1,6]naphthyridin-10-one,
 C20H34N4O
;
_journal_issue 2
_journal_name_full 'Zeitschrift f\"ur Kristallographie - New Crystal Structures'
_journal_page_first 283
_journal_page_last 285
_journal_paper_doi 10.1515/ncrs-2017-0282
_journal_volume 233
_journal_year 2018
_chemical_absolute_configuration unk
_chemical_formula_moiety 'C20 H34 N4 O'
_chemical_formula_sum 'C20 H34 N4 O'
_chemical_formula_weight 346.509
_space_group_crystal_system triclinic
_space_group_IT_number 1
_space_group_name_Hall 'P 1'
_space_group_name_H-M_alt 'P 1'
_atom_sites_solution_hydrogens geom
_atom_sites_solution_primary direct
_atom_sites_solution_secondary difmap
_cell_angle_alpha 73.200(7)
_cell_angle_beta 75.372(6)
_cell_angle_gamma 71.091(7)
_cell_formula_units_Z 19
_cell_length_a 7.8545(6)
_cell_length_b 10.8802(9)
_cell_length_c 12.3714(9)
_cell_measurement_reflns_used 3348
_cell_measurement_temperature 293(2)
_cell_measurement_theta_max 73.7300
_cell_measurement_theta_min 3.8490
_cell_volume 942.65(14)
_computing_molecular_graphics 'Olex2 (Dolomanov et al., 2009)'
_computing_publication_material 'Olex2 (Dolomanov et al., 2009)'
_computing_structure_refinement 'XL (Sheldrick, 2008)'
_computing_structure_solution 'XS (Sheldrick, 2008)'
_diffrn_ambient_temperature 293(2)
_diffrn_measured_fraction_theta_full 0.962
_diffrn_measured_fraction_theta_max 0.962
_diffrn_measurement_device_type 'multiwire proportional'
_diffrn_measurement_method 'phi and omega scans'
_diffrn_radiation_monochromator graphite
_diffrn_radiation_type CuK\a
_diffrn_radiation_wavelength 1.54178
_diffrn_reflns_av_R_equivalents 0.0172
_diffrn_reflns_av_unetI/netI 0.0165
_diffrn_reflns_limit_h_max 9
_diffrn_reflns_limit_h_min -8
_diffrn_reflns_limit_k_max 13
_diffrn_reflns_limit_k_min -10
_diffrn_reflns_limit_l_max 14
_diffrn_reflns_limit_l_min -15
_diffrn_reflns_number 6049
_diffrn_reflns_theta_full 74.32
_diffrn_reflns_theta_max 74.32
_diffrn_reflns_theta_min 3.79
_diffrn_source 'fine-focus sealed tube'
_exptl_absorpt_coefficient_mu 0.598
_exptl_absorpt_correction_T_max 1.00000
_exptl_absorpt_correction_T_min 0.77445
_exptl_absorpt_correction_type none
_exptl_crystal_colour colorless
_exptl_crystal_density_diffrn 1.221
_exptl_crystal_density_method 'not measured'
_exptl_crystal_description block
_exptl_crystal_F_000 380
_exptl_crystal_size_max 0.6
_exptl_crystal_size_mid 0.4
_exptl_crystal_size_min 0.3
_refine_diff_density_max 0.844
_refine_diff_density_min -0.296
_refine_diff_density_rms 0.063
_refine_ls_abs_structure_details 'Flack H D (1983), Acta Cryst. A39, 876-881'
_refine_ls_abs_structure_Flack -0.1(3)
_refine_ls_extinction_method none
_refine_ls_goodness_of_fit_ref 1.026
_refine_ls_hydrogen_treatment constr
_refine_ls_matrix_type full
_refine_ls_number_parameters 453
_refine_ls_number_reflns 4265
_refine_ls_number_restraints 3
_refine_ls_restrained_S_all 1.026
_refine_ls_R_factor_all 0.0598
_refine_ls_R_factor_gt 0.0591
_refine_ls_shift/su_max 0.000
_refine_ls_shift/su_mean 0.000
_refine_ls_structure_factor_coef Fsqd
_refine_ls_weighting_details 'calc w=1/[\s^2^(Fo^2^)+(0.1160P)^2^+0.4070P] where P=(Fo^2^+2Fc^2^)/3'
_refine_ls_weighting_scheme calc
_refine_ls_wR_factor_gt 0.1632
_refine_ls_wR_factor_ref 0.1641
_reflns_number_gt 4193
_reflns_number_total 4265
_reflns_threshold_expression >2sigma(I)
_cod_data_source_file suppl_ncrs-2017-0282_suppl.cif
_cod_data_source_block p1
_cod_original_cell_volume 942.65(13)
_cod_database_code 8106127
_olex2_refinement_description
;
1. Fixed Uiso
 At 1.2 times of:
  All C(H) groups, All C(H,H) groups
 At 1.5 times of:
  All C(H,H,H) groups
2.a Ternary CH refined with riding coordinates:
 C13(H13), C6'(H6'), C5'(H5'), C6(H6), C7'(H7'), C7(H7), C5(H5), C11'(H11'),
 C13'(H13'), C11(H11)
2.b Secondary CH2 refined with riding coordinates:
 C14(H14A,H14B), C10(H10A,H10B), C4'(H4'A,H4'B), C9(H9A,H9B), C21(H21A,H21B),
 C23(H23A,H23B), C3'(H3'A,H3'B), C17'(H17C,H17D), C24(H24A,H24B), C20(H20A,
 H20B), C2(H2A,H2B), C24'(H24C,H24D), C20'(H20C,H20D), C8(H8A,H8B), C4(H4A,H4B),
  C3(H3A,H3B), C9'(H9'A,H9'B), C14'(H14C,H14D), C23'(H23C,H23D), C21'(H21C,
 H21D), C10'(H10C,H10D), C12(H12A,H12B), C2'(H2'A,H2'B), C8'(H8'A,H8'B),
 C12'(H12C,H12D), C17(H17A,H17B)
2.c Idealised Me refined as rotating group:
 C25(H25A,H25B,H25C), C25'(H25D,H25E,H25F)
;
_olex2_submission_special_instructions 'No special instructions were received'

loop_
_space_group_symop_id
_space_group_symop_operation_xyz
1 'x, y, z'

loop_
_atom_site_label
_atom_site_type_symbol
_atom_site_fract_x
_atom_site_fract_y
_atom_site_fract_z
_atom_site_U_iso_or_equiv
_atom_site_adp_type
_atom_site_occupancy
_atom_site_calc_flag
_atom_site_disorder_assembly
_atom_site_disorder_group
_atom_site_refinement_flags_posn
C13 C 0.5540(5) 0.7756(3) 0.1413(3) 0.0284(7) Uani 1 d . . .
H13 H 0.6452 0.6889 0.1434 0.034 Uiso 1 calc . . R
C14 C 0.4740(4) 0.8080(3) 0.0334(2) 0.0219(6) Uani 1 d . . .
H14A H 0.4038 0.9008 0.0197 0.026 Uiso 1 calc . . R
H14B H 0.5739 0.7978 -0.0310 0.026 Uiso 1 calc . . R
N19 N 0.6503(3) 0.8697(3) 0.1458(2) 0.0238(5) Uani 1 d . . .
C15 C 0.3523(4) 0.7233(3) 0.0364(2) 0.0206(6) Uani 1 d . . .
N1 N 0.1915(3) 0.4068(2) 0.3951(2) 0.0226(5) Uani 1 d . . .
C6' C -0.0410(4) -0.2303(3) 0.5847(2) 0.0241(6) Uani 1 d . . .
H6' H 0.0547 -0.2396 0.5169 0.029 Uiso 1 calc . . R
O18 O 0.3094(3) 0.7246(2) -0.05300(18) 0.0263(5) Uani 1 d . . .
O18' O -0.1262(3) -0.4865(2) 0.9819(2) 0.0320(5) Uani 1 d . . .
C10 C 0.2607(4) 0.3762(3) 0.5017(2) 0.0283(6) Uani 1 d . . .
H10A H 0.3386 0.2855 0.5145 0.034 Uiso 1 calc . . R
H10B H 0.1586 0.3817 0.5651 0.034 Uiso 1 calc . . R
C5' C 0.0513(4) -0.2664(3) 0.6892(3) 0.0244(6) Uani 1 d . . .
H5' H 0.1384 -0.3547 0.6911 0.029 Uiso 1 calc . . R
N19' N -0.4630(4) -0.6372(3) 0.7845(2) 0.0280(6) Uani 1 d . . .
C4' C 0.1592(5) -0.1673(4) 0.6783(3) 0.0357(8) Uani 1 d . . .
H4'A H 0.2029 -0.1847 0.7494 0.043 Uiso 1 calc . . R
H4'B H 0.2646 -0.1796 0.6175 0.043 Uiso 1 calc . . R
C9 C 0.3683(4) 0.4707(3) 0.4996(3) 0.0289(7) Uani 1 d . . .
H9A H 0.2884 0.5606 0.4937 0.035 Uiso 1 calc . . R
H9B H 0.4161 0.4445 0.5703 0.035 Uiso 1 calc . . R
C21 C 0.9328(4) 0.9354(3) 0.0883(3) 0.0250(6) Uani 1 d . . .
H21A H 0.9625 0.8928 0.1642 0.030 Uiso 1 calc . . R
H21B H 1.0463 0.9291 0.0336 0.030 Uiso 1 calc . . R
C23 C 0.6568(4) 1.0873(3) 0.1595(3) 0.0265(7) Uani 1 d . . .
H23A H 0.5885 1.1806 0.1493 0.032 Uiso 1 calc . . R
H23B H 0.6751 1.0547 0.2386 0.032 Uiso 1 calc . . R
C3' C 0.0415(6) -0.0248(4) 0.6520(3) 0.0420(9) Uani 1 d . . .
H3'A H -0.0516 -0.0082 0.7185 0.050 Uiso 1 calc . . R
H3'B H 0.1166 0.0358 0.6360 0.050 Uiso 1 calc . . R
C17' C -0.0879(4) -0.2752(3) 0.8003(2) 0.0242(6) Uani 1 d . . .
H17C H -0.0247 -0.3056 0.8652 0.029 Uiso 1 calc . . R
H17D H -0.1699 -0.1872 0.8034 0.029 Uiso 1 calc . . R
C24 C 0.5463(4) 1.0092(3) 0.1358(3) 0.0257(6) Uani 1 d . . .
H24A H 0.4323 1.0155 0.1901 0.031 Uiso 1 calc . . R
H24B H 0.5175 1.0468 0.0592 0.031 Uiso 1 calc . . R
C20 C 0.8181(4) 0.8640(3) 0.0611(3) 0.0229(6) Uani 1 d . . .
H20A H 0.7885 0.9060 -0.0150 0.027 Uiso 1 calc . . R
H20B H 0.8861 0.7718 0.0622 0.027 Uiso 1 calc . . R
N22' N -0.6559(4) -0.8387(3) 0.8490(2) 0.0286(6) Uani 1 d . . .
C6 C 0.3444(4) 0.3961(3) 0.2971(2) 0.0224(6) Uani 1 d . . .
H6 H 0.4262 0.3055 0.3117 0.027 Uiso 1 calc . . R
N16' N -0.1938(3) -0.3665(3) 0.8085(2) 0.0260(6) Uani 1 d . . .
N22 N 0.8348(3) 1.0756(2) 0.0838(2) 0.0225(5) Uani 1 d . . .
C2 C 0.0853(5) 0.3141(3) 0.4069(3) 0.0310(7) Uani 1 d . . .
H2A H -0.0128 0.3224 0.4724 0.037 Uiso 1 calc . . R
H2B H 0.1634 0.2235 0.4212 0.037 Uiso 1 calc . . R
C24' C -0.3633(5) -0.7778(3) 0.7950(3) 0.0315(7) Uani 1 d . . .
H24C H -0.3358 -0.8163 0.8718 0.038 Uiso 1 calc . . R
H24D H -0.2488 -0.7864 0.7411 0.038 Uiso 1 calc . . R
C7' C -0.1561(5) -0.3278(3) 0.5995(3) 0.0337(7) Uani 1 d . . .
H7' H -0.0728 -0.4178 0.6049 0.040 Uiso 1 calc . . R
C20' C -0.6319(5) -0.6276(3) 0.8692(3) 0.0316(7) Uani 1 d . . .
H20C H -0.6974 -0.5346 0.8663 0.038 Uiso 1 calc . . R
H20D H -0.6031 -0.6683 0.9456 0.038 Uiso 1 calc . . R
C25 C 0.9419(5) 1.1413(3) 0.1172(3) 0.0291(7) Uani 1 d . . .
H25A H 0.9615 1.0989 0.1943 0.044 Uiso 1 calc . . GR
H25B H 0.8770 1.2336 0.1128 0.044 Uiso 1 calc . . GR
H25C H 1.0576 1.1346 0.0664 0.044 Uiso 1 calc . . GR
C8 C 0.5248(4) 0.4675(4) 0.3984(3) 0.0312(7) Uani 1 d . . .
H8A H 0.6129 0.3806 0.4095 0.037 Uiso 1 calc . . R
H8B H 0.5861 0.5338 0.3937 0.037 Uiso 1 calc . . R
N1' N -0.1552(3) -0.0920(3) 0.5661(2) 0.0265(6) Uani 1 d . . .
C4 C 0.1550(4) 0.3307(3) 0.1952(3) 0.0251(6) Uani 1 d . . .
H4A H 0.2295 0.2391 0.2014 0.030 Uiso 1 calc . . R
H4B H 0.1009 0.3572 0.1269 0.030 Uiso 1 calc . . R
C7 C 0.4543(4) 0.4962(3) 0.2855(2) 0.0259(6) Uani 1 d . . .
H7 H 0.5604 0.4813 0.2242 0.031 Uiso 1 calc . . R
C25' C -0.7675(6) -0.9021(4) 0.8168(3) 0.0367(8) Uani 1 d . . .
H25D H -0.7833 -0.8621 0.7386 0.055 Uiso 1 calc . . GR
H25E H -0.8848 -0.8904 0.8660 0.055 Uiso 1 calc . . GR
H25F H -0.7077 -0.9956 0.8244 0.055 Uiso 1 calc . . GR
C3 C 0.0047(4) 0.3401(3) 0.3003(3) 0.0300(7) Uani 1 d . . .
H3A H -0.0806 0.4282 0.2888 0.036 Uiso 1 calc . . R
H3B H -0.0620 0.2753 0.3106 0.036 Uiso 1 calc . . R
C9' C -0.3525(6) -0.1484(5) 0.4705(3) 0.0508(11) Uani 1 d . . .
H9'A H -0.4572 -0.1362 0.5318 0.061 Uiso 1 calc . . R
H9'B H -0.3973 -0.1256 0.3990 0.061 Uiso 1 calc . . R
C14' C -0.2974(4) -0.5693(3) 0.8993(3) 0.0232(6) Uani 1 d . . .
H14C H -0.4091 -0.5576 0.9556 0.028 Uiso 1 calc . . R
H14D H -0.2216 -0.6591 0.9232 0.028 Uiso 1 calc . . R
C23' C -0.4789(5) -0.8511(3) 0.7706(3) 0.0318(7) Uani 1 d . . .
H23C H -0.5000 -0.8153 0.6921 0.038 Uiso 1 calc . . R
H23D H -0.4131 -0.9447 0.7783 0.038 Uiso 1 calc . . R
C21' C -0.7502(5) -0.6981(3) 0.8439(3) 0.0312(7) Uani 1 d . . .
H21C H -0.8631 -0.6903 0.8993 0.037 Uiso 1 calc . . R
H21D H -0.7810 -0.6556 0.7682 0.037 Uiso 1 calc . . R
C15' C -0.1976(4) -0.4707(3) 0.8991(2) 0.0224(6) Uani 1 d . . .
C10' C -0.2380(5) -0.0573(4) 0.4639(3) 0.0396(9) Uani 1 d . . .
H10C H -0.1420 -0.0622 0.3970 0.048 Uiso 1 calc . . R
H10D H -0.3143 0.0339 0.4545 0.048 Uiso 1 calc . . R
C12 C 0.4095(5) 0.7567(3) 0.2446(3) 0.0290(7) Uani 1 d . . .
H12A H 0.3113 0.8385 0.2431 0.035 Uiso 1 calc . . R
H12B H 0.4608 0.7378 0.3132 0.035 Uiso 1 calc . . R
C5 C 0.2743(4) 0.4205(3) 0.1853(2) 0.0212(6) Uani 1 d . . .
H5 H 0.3814 0.3989 0.1261 0.025 Uiso 1 calc . . R
C2' C -0.0491(5) 0.0017(3) 0.5502(3) 0.0364(8) Uani 1 d . . .
H2'A H -0.1290 0.0918 0.5386 0.044 Uiso 1 calc . . R
H2'B H 0.0439 -0.0048 0.4820 0.044 Uiso 1 calc . . R
C8' C -0.2404(7) -0.2920(5) 0.4925(3) 0.0515(11) Uani 1 d . . .
H8'A H -0.1442 -0.3064 0.4269 0.062 Uiso 1 calc . . R
H8'B H -0.3176 -0.3496 0.5022 0.062 Uiso 1 calc . . R
C11' C -0.2967(5) -0.3275(3) 0.7127(3) 0.0302(7) Uani 1 d . . .
H11' H -0.3693 -0.2348 0.7097 0.036 Uiso 1 calc . . R
C13' C -0.3454(5) -0.5552(3) 0.7838(3) 0.0311(7) Uani 1 d . . .
H13' H -0.2305 -0.5822 0.7317 0.037 Uiso 1 calc . . R
C12' C -0.4312(4) -0.4098(3) 0.7371(3) 0.0294(7) Uani 1 d . . .
H12C H -0.5366 -0.3769 0.7921 0.035 Uiso 1 calc . . R
H12D H -0.4731 -0.3998 0.6669 0.035 Uiso 1 calc . . R
C11 C 0.3322(5) 0.6425(3) 0.2496(3) 0.0293(7) Uani 1 d . . .
H11 H 0.2183 0.6513 0.3057 0.035 Uiso 1 calc . . R
C17 C 0.1746(4) 0.5678(3) 0.1459(3) 0.0259(6) Uani 1 d . . .
H17A H 0.1439 0.5822 0.0711 0.031 Uiso 1 calc . . R
H17B H 0.0614 0.5900 0.1992 0.031 Uiso 1 calc . . R
N16 N 0.2844(4) 0.6551(3) 0.1389(2) 0.0293(6) Uani 1 d . . .

loop_
_atom_site_aniso_label
_atom_site_aniso_U_11
_atom_site_aniso_U_22
_atom_site_aniso_U_33
_atom_site_aniso_U_23
_atom_site_aniso_U_13
_atom_site_aniso_U_12
C13 0.0402(16) 0.0283(16) 0.0221(15) 0.0023(13) -0.0103(13) -0.0196(13)
C14 0.0275(13) 0.0191(13) 0.0184(13) -0.0014(11) -0.0030(10) -0.0085(11)
N19 0.0290(12) 0.0223(13) 0.0230(12) -0.0005(10) -0.0067(10) -0.0128(10)
C15 0.0258(13) 0.0164(13) 0.0184(13) -0.0024(11) -0.0063(10) -0.0036(10)
N1 0.0271(11) 0.0218(12) 0.0198(12) -0.0039(9) -0.0021(9) -0.0101(9)
C6' 0.0293(14) 0.0247(15) 0.0199(13) -0.0068(12) -0.0003(11) -0.0109(11)
O18 0.0335(11) 0.0289(11) 0.0189(10) -0.0017(9) -0.0091(8) -0.0116(9)
O18' 0.0483(13) 0.0278(12) 0.0258(11) 0.0000(9) -0.0147(10) -0.0170(10)
C10 0.0377(15) 0.0251(15) 0.0184(14) -0.0009(12) -0.0019(12) -0.0096(12)
C5' 0.0232(13) 0.0227(14) 0.0258(14) -0.0036(11) -0.0039(11) -0.0064(10)
N19' 0.0492(16) 0.0192(13) 0.0211(12) 0.0026(10) -0.0121(11) -0.0183(11)
C4' 0.0342(16) 0.050(2) 0.0292(16) 0.0029(15) -0.0116(13) -0.0255(15)
C9 0.0372(16) 0.0321(16) 0.0189(14) -0.0022(12) -0.0084(12) -0.0117(13)
C21 0.0272(14) 0.0176(14) 0.0293(15) -0.0002(12) -0.0057(11) -0.0086(11)
C23 0.0316(15) 0.0257(15) 0.0224(15) -0.0070(12) -0.0033(12) -0.0076(12)
C3' 0.063(2) 0.0368(19) 0.042(2) 0.0022(16) -0.0182(17) -0.0368(18)
C17' 0.0293(14) 0.0252(15) 0.0220(14) -0.0021(11) -0.0077(11) -0.0132(11)
C24 0.0267(14) 0.0262(16) 0.0248(15) -0.0071(12) -0.0050(11) -0.0063(12)
C20 0.0289(14) 0.0157(13) 0.0258(14) -0.0034(11) -0.0080(11) -0.0069(11)
N22' 0.0430(15) 0.0213(13) 0.0269(13) 0.0011(10) -0.0131(11) -0.0163(11)
C6 0.0256(13) 0.0209(14) 0.0203(14) -0.0031(11) -0.0035(11) -0.0075(10)
N16' 0.0304(12) 0.0278(13) 0.0224(13) 0.0001(10) -0.0060(10) -0.0156(10)
N22 0.0283(12) 0.0188(12) 0.0217(12) -0.0023(10) -0.0056(10) -0.0091(9)
C2 0.0379(16) 0.0268(15) 0.0288(16) -0.0028(13) 0.0024(13) -0.0188(13)
C24' 0.0437(17) 0.0253(16) 0.0285(16) -0.0011(13) -0.0070(13) -0.0172(14)
C7' 0.053(2) 0.0259(17) 0.0298(17) -0.0064(13) -0.0100(15) -0.0189(15)
C20' 0.0453(17) 0.0229(15) 0.0284(16) -0.0022(13) -0.0137(13) -0.0095(13)
C25 0.0411(17) 0.0247(15) 0.0271(15) -0.0017(12) -0.0105(13) -0.0165(13)
C8 0.0326(15) 0.0406(19) 0.0258(16) -0.0066(14) -0.0076(13) -0.0157(13)
N1' 0.0312(13) 0.0242(13) 0.0252(13) 0.0050(10) -0.0081(10) -0.0159(10)
C4 0.0308(14) 0.0224(14) 0.0240(14) -0.0050(11) -0.0043(11) -0.0103(11)
C7 0.0288(14) 0.0357(17) 0.0185(13) -0.0031(12) -0.0043(11) -0.0184(12)
C25' 0.058(2) 0.0333(18) 0.0282(16) 0.0042(14) -0.0166(15) -0.0275(16)
C3 0.0309(15) 0.0316(16) 0.0325(16) -0.0088(13) -0.0002(13) -0.0179(12)
C9' 0.065(2) 0.069(3) 0.0305(18) 0.0235(18) -0.0274(17) -0.052(2)
C14' 0.0290(14) 0.0185(14) 0.0215(14) 0.0000(11) -0.0067(11) -0.0078(11)
C23' 0.0504(19) 0.0239(16) 0.0279(16) -0.0047(13) -0.0074(14) -0.0198(14)
C21' 0.0422(18) 0.0290(17) 0.0261(16) -0.0015(13) -0.0146(13) -0.0122(14)
C15' 0.0245(13) 0.0207(14) 0.0206(14) -0.0054(11) -0.0026(11) -0.0043(10)
C10' 0.0449(19) 0.049(2) 0.0280(17) 0.0148(15) -0.0145(14) -0.0318(17)
C12 0.0396(16) 0.0246(15) 0.0254(15) -0.0033(12) -0.0073(13) -0.0133(12)
C5 0.0253(13) 0.0215(14) 0.0185(13) -0.0054(11) -0.0028(10) -0.0088(11)
C2' 0.0503(19) 0.0280(17) 0.0367(18) 0.0090(14) -0.0167(15) -0.0258(15)
C8' 0.087(3) 0.063(3) 0.0282(18) -0.0027(18) -0.0167(19) -0.053(3)
C11' 0.0412(17) 0.0298(16) 0.0247(15) 0.0075(12) -0.0134(13) -0.0227(13)
C13' 0.0483(18) 0.0265(16) 0.0254(16) 0.0009(13) -0.0119(14) -0.0210(14)
C12' 0.0338(15) 0.0253(16) 0.0293(15) -0.0022(12) -0.0086(12) -0.0095(12)
C11 0.0451(17) 0.0286(16) 0.0194(14) -0.0004(12) -0.0066(12) -0.0206(14)
C17 0.0347(15) 0.0211(15) 0.0229(14) -0.0007(12) -0.0083(12) -0.0102(12)
N16 0.0455(15) 0.0256(13) 0.0212(13) -0.0011(10) -0.0094(11) -0.0165(12)

loop_
_atom_type_symbol
_atom_type_description
_atom_type_scat_dispersion_real
_atom_type_scat_dispersion_imag
_atom_type_scat_source
C C 0.0181 0.0091 'International Tables Vol C Tables 4.2.6.8 and 6.1.1.4'
H H 0.0000 0.0000 'International Tables Vol C Tables 4.2.6.8 and 6.1.1.4'
N N 0.0311 0.0180 'International Tables Vol C Tables 4.2.6.8 and 6.1.1.4'
O O 0.0492 0.0322 'International Tables Vol C Tables 4.2.6.8 and 6.1.1.4'

loop_
_geom_angle_atom_site_label_1
_geom_angle_atom_site_label_2
_geom_angle_atom_site_label_3
_geom_angle
_geom_angle_site_symmetry_1
_geom_angle_site_symmetry_3
N19 C13 C14 115.4(2) . .
N19 C13 C12 111.9(3) . .
C12 C13 C14 109.7(3) . .
C15 C14 C13 115.2(2) . .
C24 N19 C13 117.2(2) . .
C24 N19 C20 108.1(2) . .
C20 N19 C13 111.9(2) . .
O18 C15 C14 119.7(3) . .
O18 C15 N16 121.7(3) . .
N16 C15 C14 118.5(3) . .
C10 N1 C6 110.4(2) . .
C2 N1 C10 108.3(2) . .
C2 N1 C6 111.0(2) . .
C5' C6' C7' 110.1(2) . .
N1' C6' C5' 111.3(2) . .
N1' C6' C7' 110.6(2) . .
N1 C10 C9 112.4(2) . .
C4' C5' C6' 110.7(2) . .
C17' C5' C6' 111.1(2) . .
C17' C5' C4' 111.6(2) . .
C24' N19' C20' 108.4(2) . .
C24' N19' C13' 112.1(3) . .
C20' N19' C13' 116.9(3) . .
C3' C4' C5' 111.1(3) . .
C8 C9 C10 110.0(3) . .
N22 C21 C20 110.8(2) . .
N22 C23 C24 112.1(2) . .
C2' C3' C4' 111.3(3) . .
N16' C17' C5' 111.3(2) . .
N19 C24 C23 110.0(2) . .
N19 C20 C21 109.4(2) . .
C25' N22' C23' 109.7(3) . .
C21' N22' C25' 109.9(3) . .
C21' N22' C23' 109.6(3) . .
N1 C6 C7 110.2(2) . .
N1 C6 C5 110.9(2) . .
C5 C6 C7 110.5(2) . .
C17' N16' C11' 113.3(2) . .
C15' N16' C17' 120.3(2) . .
C15' N16' C11' 126.3(3) . .
C21 N22 C23 110.3(2) . .
C25 N22 C21 110.2(2) . .
C25 N22 C23 109.9(2) . .
N1 C2 C3 112.0(3) . .
N19' C24' C23' 109.3(3) . .
C8' C7' C6' 108.6(3) . .
C8' C7' C11' 114.3(3) . .
C11' C7' C6' 110.2(2) . .
N19' C20' C21' 109.5(3) . .
C9 C8 C7 110.7(2) . .
C10' N1' C6' 110.9(3) . .
C2' N1' C6' 111.5(2) . .
C2' N1' C10' 107.7(2) . .
C5 C4 C3 110.2(2) . .
C6 C7 C11 109.4(2) . .
C8 C7 C6 109.1(2) . .
C8 C7 C11 114.0(3) . .
C2 C3 C4 110.6(3) . .
C8' C9' C10' 110.3(3) . .
C15' C14' C13' 114.1(2) . .
N22' C23' C24' 111.8(3) . .
N22' C21' C20' 111.0(3) . .
O18' C15' N16' 122.1(3) . .
O18' C15' C14' 119.5(3) . .
N16' C15' C14' 118.4(3) . .
N1' C10' C9' 112.6(3) . .
C13 C12 C11 111.7(3) . .
C4 C5 C6 112.4(2) . .
C4 C5 C17 111.2(2) . .
C17 C5 C6 111.0(2) . .
N1' C2' C3' 112.0(3) . .
C9' C8' C7' 110.8(3) . .
N16' C11' C7' 107.8(2) . .
N16' C11' C12' 110.9(2) . .
C12' C11' C7' 117.5(3) . .
N19' C13' C14' 115.4(3) . .
N19' C13' C12' 110.8(3) . .
C12' C13' C14' 108.2(3) . .
C13' C12' C11' 111.4(3) . .
C12 C11 C7 117.4(3) . .
N16 C11 C7 107.1(2) . .
N16 C11 C12 110.8(2) . .
N16 C17 C5 112.0(2) . .
C15 N16 C11 126.1(3) . .
C15 N16 C17 120.5(3) . .
C17 N16 C11 112.8(2) . .

loop_
_geom_bond_atom_site_label_1
_geom_bond_atom_site_label_2
_geom_bond_distance
_geom_bond_site_symmetry_2
C13 C14 1.520(4) .
C13 N19 1.476(4) .
C13 C12 1.493(4) .
C14 C15 1.516(4) .
N19 C24 1.458(4) .
N19 C20 1.458(4) .
C15 O18 1.230(4) .
C15 N16 1.347(4) .
N1 C10 1.461(4) .
N1 C6 1.477(3) .
N1 C2 1.460(4) .
C6' C5' 1.532(4) .
C6' C7' 1.550(4) .
C6' N1' 1.466(4) .
O18' C15' 1.232(4) .
C10 C9 1.519(4) .
C5' C4' 1.532(4) .
C5' C17' 1.525(4) .
N19' C24' 1.459(4) .
N19' C20' 1.463(4) .
N19' C13' 1.475(4) .
C4' C3' 1.515(6) .
C9 C8 1.517(4) .
C21 C20 1.513(4) .
C21 N22 1.461(4) .
C23 C24 1.521(4) .
C23 N22 1.463(4) .
C3' C2' 1.511(5) .
C17' N16' 1.457(4) .
N22' C25' 1.460(4) .
N22' C23' 1.471(4) .
N22' C21' 1.458(4) .
C6 C7 1.552(4) .
C6 C5 1.538(4) .
N16' C15' 1.347(4) .
N16' C11' 1.487(4) .
N22 C25 1.457(4) .
C2 C3 1.520(5) .
C24' C23' 1.517(4) .
C7' C8' 1.524(5) .
C7' C11' 1.549(5) .
C20' C21' 1.516(4) .
C8 C7 1.543(4) .
N1' C10' 1.464(4) .
N1' C2' 1.458(4) .
C4 C3 1.522(4) .
C4 C5 1.522(4) .
C7 C11 1.571(5) .
C9' C10' 1.514(5) .
C9' C8' 1.508(7) .
C14' C15' 1.519(4) .
C14' C13' 1.522(4) .
C12 C11 1.531(4) .
C5 C17 1.532(4) .
C11' C12' 1.518(4) .
C13' C12' 1.506(4) .
C11 N16 1.467(4) .
C17 N16 1.449(4) .
